data_4350818
loop_
_publ_author_name
'Pavan Kumar, V.'
'Lemoine, P.'
'Carnevali, V.'
'Guelou, G.'
'Lebedev, O.I.'
'Raveau, B.'
'Al Rahal Al Orabi, R.'
'Fornari, M.'
'Candolfi, C.'
'Prestipino, C.'
'Menut, D.'
'Malaman, B.'
'Juraszek, J.'
'Suekuni, K.'
'Guilmeau, E.'

_publ_section_title
;
 Local-disorder-induced low thermal conductivity in degenerate
 semiconductor Cu22Sn10S32
;
_journal_issue 21
_journal_name_full 'Inorganic Chemistry'
_journal_page_first 16273
_journal_page_last 16285
_journal_paper_doi 10.1021/acs.inorgchem.1c02105
_journal_volume 60
_journal_year 2021
_chemical_formula_moiety 'Cu11 S16 Sn5'
_chemical_formula_structural Cu22Sn10S32
_chemical_formula_sum 'Cu22 S32 Sn10'
_chemical_formula_weight 3611.192
_space_group_IT_number 218
_space_group_name_Hall 'P -4n 2 3'
_space_group_name_H-M_alt 'P -4 3 n'
_symmetry_cell_setting cubic
_symmetry_space_group_name_Hall 'P -4n 2 3'
_symmetry_space_group_name_H-M 'P -4 3 n'
_cell_angle_alpha 90.0000
_cell_angle_beta 90.0000
_cell_angle_gamma 90.0000
_cell_formula_units_Z 1
_cell_length_a 10.82345(3)
_cell_length_b 10.82345(3)
_cell_length_c 10.82345(3)
_cell_measurement_temperature 293(2)
_cell_volume 1267.935(6)
_computing_structure_refinement FULLPROF
_diffrn_ambient_temperature 293(2)
_diffrn_radiation_type 'MARS beamline, SOLEIL'
_diffrn_radiation_wavelength 0.72733
_diffrn_source Synchrotron
_pd_meas_2theta_range_inc 0.001998
_pd_meas_2theta_range_max 69.99930
_pd_meas_2theta_range_min 1.01385
_pd_meas_number_of_points 34499
_pd_proc_2theta_range_inc 0.001998
_pd_proc_2theta_range_max 69.9993
_pd_proc_2theta_range_min 1.0138
_pd_proc_ls_prof_R_factor 10.6961
_pd_proc_ls_prof_wR_expected 9.7961
_pd_proc_ls_prof_wR_factor 14.2538
_pd_proc_wavelength 0.727334
_refine_ls_number_parameters 23
_refine_ls_number_reflns 549
_refine_ls_number_restraints 0
_refine_ls_R_I_factor 81.8604
_cod_data_source_file Cu22Sn10S32_COD.cif
_cod_data_source_block Cu22Sn10S32
_cod_depositor_comments
;
The following automatic conversions were performed:

data item '_symmetry_cell_setting' value 'Cubic' was changed to
'cubic' in accordance with the built-in table derived from the CIF
Core dictionary named 'cif_core.dic' version 2.4.5 last updated on
2014-11-21.

Automatic conversion script
Id: cif_fix_values 8738 2021-04-28 16:35:53Z antanas 
;
_cod_original_cell_volume 1267.934(6)
_cod_database_code 4350818
_pd_proc_ls_prof_cr_factor 23.8297
_pd_proc_ls_prof_cwr_factor 22.8093
_pd_proc_ls_prof_cwr_expected 15.6758
_pd_proc_ls_prof_chi2 2.1172
_pd_proc_ls_prof_echi2 2.1484

loop_
_symmetry_equiv_pos_as_xyz
x,y,z
x,-y,-z
-x,y,-z
-x,-y,z
y,z,x
-y,-z,x
y,-z,-x
-y,z,-x
z,x,y
-z,x,-y
-z,-x,y
z,-x,-y
y+1/2,x+1/2,z+1/2
-y+1/2,x+1/2,-z+1/2
y+1/2,-x+1/2,-z+1/2
-y+1/2,-x+1/2,z+1/2
z+1/2,y+1/2,x+1/2
-z+1/2,-y+1/2,x+1/2
-z+1/2,y+1/2,-x+1/2
z+1/2,-y+1/2,-x+1/2
x+1/2,z+1/2,y+1/2
x+1/2,-z+1/2,-y+1/2
-x+1/2,-z+1/2,y+1/2
-x+1/2,z+1/2,-y+1/2

loop_
_atom_site_label
_atom_site_fract_x
_atom_site_fract_y
_atom_site_fract_z
_atom_site_U_iso_or_equiv
_atom_site_occupancy
_atom_site_adp_type
_atom_site_type_symbol
M6d 0.25000 0.00000 0.50000 0.0052(7) 1.00000 Uiso Cu
M6c 0.25000 0.50000 0.00000 0.0091(5) 1.00000 Uiso Sn
M12f 0.2478(4) 0.00000 0.00000 0.0170(8) 0.651(8) Uiso Cu
M12f 0.2478(4) 0.00000 0.00000 0.0170(8) 0.349(8) Uiso Sn
M8e 0.2489(16) 0.2489(16) 0.2489(16) 0.0114(7) 1.000(8) Uiso Cu
S8e 0.1256(8) 0.1256(8) 0.1256(8) 0.015(4) 1.000(8) Uiso S
S24i 0.3764(5) 0.3669(5) 0.1279(5) 0.0013(10) 1.000(8) Uiso S
